data_2209524
loop_
_publ_author_name
'Yang, Yun'
'Ma, Shu-Lin'
'Lu, Lan-Li'
'Yang, Xiao-Qing'

_publ_section_title
;(<i>E</i>)-1-(5-Bromo-2-ethoxy-3-methoxybenzylidene)-2-(2,4-dinitrophenyl)hydrazine
 dimethylformamide solvate
;
_journal_coeditor_code HB2090
_journal_issue 7
_journal_name_full 'Acta Crystallographica Section E'
_journal_page_first o3064
_journal_page_last o3066
_journal_paper_doi 10.1107/S1600536806023737
_journal_volume 62
_journal_year 2006
_chemical_formula_iupac 'C16 H15 Br N4 O6, C3 H7 N O'
_chemical_formula_moiety 'C16 H15 Br N4 O6, C3 H7 N O'
_chemical_formula_sum 'C19 H22 Br N5 O7'
_chemical_formula_weight 512.33
_chemical_name_systematic
;
(E)-1-(5-Bromo-2-ethoxy-3-methoxybenzylidene)-2-(2,4-dinitrophenyl)hydrazine
dimethylformamide solvate
;
_space_group_IT_number 2
_symmetry_cell_setting triclinic
_symmetry_space_group_name_Hall '-P 1'
_symmetry_space_group_name_H-M 'P -1'
_atom_sites_solution_hydrogens geom
_atom_sites_solution_primary direct
_atom_sites_solution_secondary difmap
_audit_creation_method SHELXL-97
_cell_angle_alpha 64.889(4)
_cell_angle_beta 73.484(4)
_cell_angle_gamma 80.844(5)
_cell_formula_units_Z 2
_cell_length_a 8.521(2)
_cell_length_b 11.698(3)
_cell_length_c 13.135(4)
_cell_measurement_reflns_used 1975
_cell_measurement_temperature 294(2)
_cell_measurement_theta_max 24.39
_cell_measurement_theta_min 2.50
_cell_volume 1135.5(5)
_computing_cell_refinement 'SAINT (Bruker, 1999)'
_computing_data_collection 'SMART (Bruker, 1999)'
_computing_data_reduction SAINT
_computing_molecular_graphics 'SHELXTL (Sheldrick, 1997b)'
_computing_publication_material SHELXTL
_computing_structure_refinement 'SHELXL97 (Sheldrick, 1997a)'
_computing_structure_solution 'SHELXS97 (Sheldrick, 1997a)'
_diffrn_ambient_temperature 294(2)
_diffrn_measured_fraction_theta_full 0.991
_diffrn_measured_fraction_theta_max 0.991
_diffrn_measurement_device_type 'Bruker SMART APEX CCD area-detector'
_diffrn_measurement_method '\f and \w'
_diffrn_radiation_monochromator graphite
_diffrn_radiation_source 'fine-focus sealed tube'
_diffrn_radiation_type MoK\a
_diffrn_radiation_wavelength 0.71073
_diffrn_reflns_av_R_equivalents 0.0240
_diffrn_reflns_av_sigmaI/netI 0.0547
_diffrn_reflns_limit_h_max 9
_diffrn_reflns_limit_h_min -10
_diffrn_reflns_limit_k_max 13
_diffrn_reflns_limit_k_min -8
_diffrn_reflns_limit_l_max 15
_diffrn_reflns_limit_l_min -11
_diffrn_reflns_number 5768
_diffrn_reflns_theta_full 25.01
_diffrn_reflns_theta_max 25.01
_diffrn_reflns_theta_min 1.76
_diffrn_standards_number 0
_exptl_absorpt_coefficient_mu 1.859
_exptl_absorpt_correction_T_max 0.743
_exptl_absorpt_correction_T_min 0.605
_exptl_absorpt_correction_type multi-scan
_exptl_absorpt_process_details '(SADABS; Sheldrick, 1996)'
_exptl_crystal_colour orange
_exptl_crystal_density_diffrn 1.498
_exptl_crystal_density_method 'not measured'
_exptl_crystal_description block
_exptl_crystal_F_000 524
_exptl_crystal_size_max 0.30
_exptl_crystal_size_mid 0.20
_exptl_crystal_size_min 0.16
_refine_diff_density_max 0.312
_refine_diff_density_min -0.300
_refine_ls_extinction_coef 0.0242(18)
_refine_ls_extinction_expression Fc^*^=kFc[1+0.001xFc^2^\l^3^/sin(2\q)]^-1/4^
_refine_ls_extinction_method SHELXL97
_refine_ls_goodness_of_fit_ref 1.028
_refine_ls_hydrogen_treatment constr
_refine_ls_matrix_type full
_refine_ls_number_parameters 294
_refine_ls_number_reflns 3952
_refine_ls_number_restraints 72
_refine_ls_restrained_S_all 1.055
_refine_ls_R_factor_all 0.0764
_refine_ls_R_factor_gt 0.0400
_refine_ls_shift/su_max 0.000
_refine_ls_shift/su_mean 0.000
_refine_ls_structure_factor_coef Fsqd
_refine_ls_weighting_details 'calc w=1/[\s^2^(Fo^2^)+(0.0472P)^2^+0.1537P] where P=(Fo^2^+2Fc^2^)/3'
_refine_ls_weighting_scheme calc
_refine_ls_wR_factor_gt 0.0866
_refine_ls_wR_factor_ref 0.1039
_reflns_number_gt 2660
_reflns_number_total 3952
_reflns_threshold_expression I>2\s(I)
_cod_data_source_file hb2090.cif
_cod_data_source_block I
_cod_depositor_comments
;
The following automatic conversions were performed:
'_symmetry_cell_setting' value 'Triclinic' changed to 'triclinic'
according to '/home/saulius/struct/CIF-dictionaries/cif_core.dic'
dictionary named 'cif_core.dic' version 2.4.1 from 2010-06-29.

Automatic conversion script
Id: cif_fix_enum 1527 2010-12-29 10:47:43Z saulius 

The following automatic conversions were performed:

'_symmetry_cell_setting' value 'Triclinic' changed to 'triclinic'
according to /home/saulius/struct/CIF-dictionaries/cif_core.dic
dictionary named 'cif_core.dic' version 2.4.1 from 2010-06-29.

Automatic conversion script
Id: cif_fix_values 1715 2011-07-08 13:25:40Z adriana 
;
_cod_database_code 2209524
_cod_database_fobs_code 2209524

loop_
_symmetry_equiv_pos_as_xyz
'x, y, z'
'-x, -y, -z'

loop_
_atom_site_type_symbol
_atom_site_label
_atom_site_fract_x
_atom_site_fract_y
_atom_site_fract_z
_atom_site_U_iso_or_equiv
_atom_site_adp_type
_atom_site_calc_flag
_atom_site_refinement_flags
_atom_site_occupancy
Br Br1 0.13008(6) 0.63286(4) 0.50421(3) 0.0684(2) Uani d . 1
O O1 -0.2427(3) 0.9830(2) 0.62188(18) 0.0491(6) Uani d . 1
O O2 -0.1616(3) 0.8987(2) 0.82507(17) 0.0424(5) Uani d . 1
O O3 0.2047(4) 0.6010(3) 1.2171(2) 0.0775(9) Uani d . 1
O O4 0.3367(5) 0.4689(3) 1.3364(3) 0.0987(11) Uani d U 1
O O5 0.6288(3) 0.1108(3) 1.2890(2) 0.0677(8) Uani d . 1
O O6 0.6567(4) 0.0853(3) 1.1331(3) 0.0982(11) Uani d U 1
N N1 0.1531(3) 0.5985(3) 0.9286(2) 0.0388(6) Uani d . 1
N N2 0.1816(3) 0.5656(2) 1.0362(2) 0.0409(7) Uani d . 1
H H2 0.1354 0.6083 1.0771 0.049 Uiso calc R 1
N N3 0.2880(4) 0.5046(3) 1.2479(2) 0.0553(8) Uani d . 1
N N4 0.5989(4) 0.1422(3) 1.1942(3) 0.0548(8) Uani d . 1
C C1 0.0166(4) 0.7364(3) 0.7835(2) 0.0357(7) Uani d . 1
C C2 0.0819(4) 0.6726(3) 0.7106(3) 0.0425(8) Uani d . 1
H H2A 0.1530 0.6023 0.7320 0.051 Uiso calc R 1
C C3 0.0390(4) 0.7157(3) 0.6068(3) 0.0423(8) Uani d . 1
C C4 -0.0687(4) 0.8186(3) 0.5733(3) 0.0410(8) Uani d . 1
H H4 -0.0968 0.8447 0.5031 0.049 Uiso calc R 1
C C5 -0.1342(4) 0.8821(3) 0.6443(2) 0.0378(8) Uani d . 1
C C6 -0.0900(4) 0.8408(3) 0.7508(2) 0.0350(7) Uani d . 1
C C7 -0.2956(4) 1.0231(4) 0.5176(3) 0.0540(10) Uani d . 1
H H7A -0.2023 1.0452 0.4524 0.081 Uiso calc R 1
H H7B -0.3700 1.0955 0.5101 0.081 Uiso calc R 1
H H7C -0.3499 0.9558 0.5200 0.081 Uiso calc R 1
C C8 -0.0968(5) 1.0167(4) 0.7980(3) 0.0668(11) Uani d . 1
H H8A -0.1221 1.0804 0.7272 0.080 Uiso calc R 1
H H8B 0.0213 1.0076 0.7867 0.080 Uiso calc R 1
C C9 -0.1716(7) 1.0549(5) 0.8952(4) 0.0989(16) Uani d U 1
H H9A -0.2881 1.0662 0.9041 0.148 Uiso calc R 1
H H9B -0.1277 1.1328 0.8797 0.148 Uiso calc R 1
H H9C -0.1480 0.9905 0.9651 0.148 Uiso calc R 1
C C10 0.0548(4) 0.6934(3) 0.8970(2) 0.0384(8) Uani d . 1
H H10 0.0072 0.7354 0.9453 0.046 Uiso calc R 1
C C11 0.2829(4) 0.4652(3) 1.0757(2) 0.0353(7) Uani d . 1
C C12 0.3348(4) 0.4295(3) 1.1794(2) 0.0376(8) Uani d . 1
C C13 0.4370(4) 0.3251(3) 1.2172(3) 0.0407(8) Uani d . 1
H H13 0.4689 0.3037 1.2853 0.049 Uiso calc R 1
C C14 0.4912(4) 0.2529(3) 1.1541(3) 0.0406(8) Uani d . 1
C C15 0.4459(4) 0.2846(3) 1.0506(3) 0.0430(8) Uani d . 1
H H15 0.4846 0.2356 1.0076 0.052 Uiso calc R 1
C C16 0.3450(4) 0.3874(3) 1.0138(2) 0.0407(8) Uani d . 1
H H16 0.3153 0.4077 0.9450 0.049 Uiso calc R 1
O O8 0.8769(4) 0.6789(3) 0.1491(3) 0.0951(10) Uani d U 1
N N5 0.6931(4) 0.7280(3) 0.2874(3) 0.0674(9) Uani d U 1
C C17 0.8365(6) 0.6909(4) 0.2398(4) 0.0736(12) Uani d U 1
H H17 0.9169 0.6713 0.2807 0.088 Uiso calc R 1
C C18 0.5662(7) 0.7699(6) 0.2256(5) 0.122(2) Uani d U 1
H H18A 0.6145 0.7946 0.1442 0.183 Uiso calc R 1
H H18B 0.5053 0.8408 0.2389 0.183 Uiso calc R 1
H H18C 0.4940 0.7024 0.2523 0.183 Uiso calc R 1
C C19 0.6584(7) 0.7400(6) 0.3960(4) 0.121(2) Uani d U 1
H H19A 0.7540 0.7139 0.4266 0.182 Uiso calc R 1
H H19B 0.5697 0.6876 0.4496 0.182 Uiso calc R 1
H H19C 0.6283 0.8265 0.3844 0.182 Uiso calc R 1

loop_
_atom_site_aniso_label
_atom_site_aniso_U_11
_atom_site_aniso_U_22
_atom_site_aniso_U_33
_atom_site_aniso_U_12
_atom_site_aniso_U_13
_atom_site_aniso_U_23
Br1 0.0887(4) 0.0723(3) 0.0531(3) 0.0123(2) -0.0164(2) -0.0394(2)
O1 0.0496(15) 0.0517(15) 0.0434(13) 0.0136(12) -0.0227(11) -0.0148(11)
O2 0.0482(14) 0.0414(14) 0.0360(11) -0.0005(11) -0.0073(10) -0.0165(10)
O3 0.109(2) 0.069(2) 0.0776(19) 0.0346(18) -0.0510(18) -0.0463(17)
O4 0.157(3) 0.099(2) 0.0711(19) 0.041(2) -0.071(2) -0.0519(18)
O5 0.0672(18) 0.0764(19) 0.0524(15) 0.0129(15) -0.0306(14) -0.0146(14)
O6 0.119(3) 0.103(2) 0.082(2) 0.063(2) -0.0447(19) -0.056(2)
N1 0.0431(17) 0.0411(17) 0.0284(13) -0.0029(14) -0.0135(12) -0.0069(12)
N2 0.0473(17) 0.0432(17) 0.0310(13) 0.0011(14) -0.0138(12) -0.0122(12)
N3 0.075(2) 0.055(2) 0.0441(17) -0.0032(18) -0.0235(16) -0.0212(16)
N4 0.0485(19) 0.060(2) 0.0486(18) 0.0050(16) -0.0162(15) -0.0149(17)
C1 0.0360(19) 0.0363(19) 0.0316(16) -0.0057(15) -0.0068(14) -0.0102(15)
C2 0.047(2) 0.040(2) 0.0384(18) 0.0017(16) -0.0107(15) -0.0144(16)
C3 0.045(2) 0.047(2) 0.0353(17) -0.0040(17) -0.0041(15) -0.0194(16)
C4 0.041(2) 0.051(2) 0.0301(16) -0.0050(17) -0.0102(15) -0.0132(16)
C5 0.0356(19) 0.039(2) 0.0335(17) -0.0059(16) -0.0070(14) -0.0090(15)
C6 0.0357(19) 0.0382(19) 0.0292(16) -0.0049(15) -0.0045(14) -0.0127(14)
C7 0.047(2) 0.066(3) 0.0465(19) 0.0064(19) -0.0243(17) -0.0144(18)
C8 0.084(3) 0.054(3) 0.064(2) -0.010(2) -0.008(2) -0.030(2)
C9 0.134(4) 0.081(3) 0.098(3) -0.004(3) -0.017(3) -0.059(3)
C10 0.044(2) 0.0373(19) 0.0298(16) -0.0026(16) -0.0087(15) -0.0099(15)
C11 0.0323(18) 0.0377(19) 0.0307(16) -0.0083(15) -0.0072(14) -0.0068(15)
C12 0.043(2) 0.039(2) 0.0294(16) -0.0044(16) -0.0084(14) -0.0114(15)
C13 0.041(2) 0.047(2) 0.0291(16) -0.0080(17) -0.0129(15) -0.0058(16)
C14 0.0351(19) 0.041(2) 0.0374(17) -0.0014(16) -0.0096(15) -0.0081(16)
C15 0.042(2) 0.050(2) 0.0344(17) 0.0002(17) -0.0066(15) -0.0164(16)
C16 0.044(2) 0.046(2) 0.0289(16) -0.0058(17) -0.0104(15) -0.0094(15)
O8 0.105(2) 0.127(3) 0.0637(18) 0.020(2) -0.0172(17) -0.0577(19)
N5 0.071(2) 0.081(2) 0.0580(19) 0.0132(19) -0.0193(18) -0.0382(18)
C17 0.081(3) 0.080(3) 0.065(3) 0.009(2) -0.021(2) -0.035(2)
C18 0.101(4) 0.163(5) 0.125(4) 0.010(4) -0.046(4) -0.072(4)
C19 0.134(5) 0.161(5) 0.085(3) 0.033(4) -0.028(3) -0.077(4)

loop_
_atom_type_symbol
_atom_type_description
_atom_type_scat_dispersion_real
_atom_type_scat_dispersion_imag
_atom_type_scat_source
C C 0.0033 0.0016 'International Tables Vol C Tables 4.2.6.8 and 6.1.1.4'
H H 0.0000 0.0000 'International Tables Vol C Tables 4.2.6.8 and 6.1.1.4'
N N 0.0061 0.0033 'International Tables Vol C Tables 4.2.6.8 and 6.1.1.4'
O O 0.0106 0.0060 'International Tables Vol C Tables 4.2.6.8 and 6.1.1.4'
Br Br -0.2901 2.4595 'International Tables Vol C Tables 4.2.6.8 and 6.1.1.4'

loop_
_geom_angle_atom_site_label_1
_geom_angle_atom_site_label_2
_geom_angle_atom_site_label_3
_geom_angle
_geom_angle_publ_flag
C5 O1 C7 116.8(3) ?
C6 O2 C8 116.1(2) n
C10 N1 N2 115.5(3) n
C11 N2 N1 118.7(3) n
C11 N2 H2 120.7 ?
N1 N2 H2 120.7 ?
O3 N3 O4 121.2(3) ?
O3 N3 C12 120.3(3) ?
O4 N3 C12 118.5(3) ?
O6 N4 O5 122.4(3) ?
O6 N4 C14 119.0(3) ?
O5 N4 C14 118.6(3) ?
C6 C1 C2 120.1(3) ?
C6 C1 C10 118.4(3) ?
C2 C1 C10 121.5(3) ?
C3 C2 C1 118.8(3) ?
C3 C2 H2A 120.6 ?
C1 C2 H2A 120.6 ?
C2 C3 C4 122.0(3) ?
C2 C3 Br1 119.7(3) n
C4 C3 Br1 118.3(2) n
C5 C4 C3 119.8(3) ?
C5 C4 H4 120.1 ?
C3 C4 H4 120.1 ?
O1 C5 C4 125.2(3) ?
O1 C5 C6 115.5(3) ?
C4 C5 C6 119.3(3) ?
O2 C6 C1 120.1(2) ?
O2 C6 C5 119.7(3) ?
C1 C6 C5 120.0(3) ?
O1 C7 H7A 109.5 ?
O1 C7 H7B 109.5 ?
H7A C7 H7B 109.5 ?
O1 C7 H7C 109.5 ?
H7A C7 H7C 109.5 ?
H7B C7 H7C 109.5 ?
O2 C8 C9 108.1(3) n
O2 C8 H8A 110.1 ?
C9 C8 H8A 110.1 ?
O2 C8 H8B 110.1 ?
C9 C8 H8B 110.1 ?
H8A C8 H8B 108.4 ?
C8 C9 H9A 109.5 ?
C8 C9 H9B 109.5 ?
H9A C9 H9B 109.5 ?
C8 C9 H9C 109.5 ?
H9A C9 H9C 109.5 ?
H9B C9 H9C 109.5 ?
N1 C10 C1 119.7(3) n
N1 C10 H10 120.1 ?
C1 C10 H10 120.1 ?
N2 C11 C16 120.4(3) ?
N2 C11 C12 123.9(3) ?
C16 C11 C12 115.7(3) ?
C13 C12 C11 121.9(3) ?
C13 C12 N3 116.5(3) ?
C11 C12 N3 121.6(3) ?
C14 C13 C12 119.6(3) ?
C14 C13 H13 120.2 ?
C12 C13 H13 120.2 ?
C13 C14 C15 120.9(3) ?
C13 C14 N4 119.7(3) ?
C15 C14 N4 119.4(3) ?
C16 C15 C14 119.2(3) ?
C16 C15 H15 120.4 ?
C14 C15 H15 120.4 ?
C15 C16 C11 122.6(3) ?
C15 C16 H16 118.7 ?
C11 C16 H16 118.7 ?
C17 N5 C19 122.9(4) ?
C17 N5 C18 119.7(4) ?
C19 N5 C18 117.1(4) ?
O8 C17 N5 127.5(4) ?
O8 C17 H17 116.2 ?
N5 C17 H17 116.2 ?
N5 C18 H18A 109.5 ?
N5 C18 H18B 109.5 ?
H18A C18 H18B 109.5 ?
N5 C18 H18C 109.5 ?
H18A C18 H18C 109.5 ?
H18B C18 H18C 109.5 ?
N5 C19 H19A 109.5 ?
N5 C19 H19B 109.5 ?
H19A C19 H19B 109.5 ?
N5 C19 H19C 109.5 ?
H19A C19 H19C 109.5 ?
H19B C19 H19C 109.5 ?

loop_
_geom_bond_atom_site_label_1
_geom_bond_atom_site_label_2
_geom_bond_distance
_geom_bond_publ_flag
C3 Br1 1.905(3) n
O1 C5 1.359(4) ?
O1 C7 1.428(4) ?
O2 C6 1.368(3) ?
O2 C8 1.432(4) ?
O3 N3 1.209(4) ?
O4 N3 1.226(4) ?
O5 N4 1.230(3) ?
O6 N4 1.206(4) ?
N1 C10 1.272(4) n
N1 N2 1.381(3) n
N2 C11 1.345(4) n
N2 H2 0.8600 ?
N3 C12 1.448(4) ?
N4 C14 1.453(4) ?
C1 C6 1.388(4) ?
C1 C2 1.398(4) ?
C1 C10 1.473(4) ?
C2 C3 1.374(4) ?
C2 H2A 0.9300 ?
C3 C4 1.383(4) ?
C4 C5 1.377(4) ?
C4 H4 0.9300 ?
C5 C6 1.414(4) ?
C7 H7A 0.9600 ?
C7 H7B 0.9600 ?
C7 H7C 0.9600 ?
C8 C9 1.471(6) ?
C8 H8A 0.9700 ?
C8 H8B 0.9700 ?
C9 H9A 0.9600 ?
C9 H9B 0.9600 ?
C9 H9C 0.9600 ?
C10 H10 0.9300 ?
C11 C16 1.413(4) ?
C11 C12 1.424(4) ?
C12 C13 1.374(4) ?
C13 C14 1.366(4) ?
C13 H13 0.9300 ?
C14 C15 1.401(4) ?
C15 C16 1.354(4) ?
C15 H15 0.9300 ?
C16 H16 0.9300 ?
O8 C17 1.204(4) ?
N5 C17 1.304(5) ?
N5 C19 1.434(5) ?
N5 C18 1.436(6) ?
C17 H17 0.9300 ?
C18 H18A 0.9600 ?
C18 H18B 0.9600 ?
C18 H18C 0.9600 ?
C19 H19A 0.9600 ?
C19 H19B 0.9600 ?
C19 H19C 0.9600 ?

loop_
_geom_hbond_atom_site_label_D
_geom_hbond_atom_site_label_H
_geom_hbond_atom_site_label_A
_geom_hbond_site_symmetry_A
_geom_hbond_distance_DH
_geom_hbond_distance_HA
_geom_hbond_distance_DA
_geom_hbond_angle_DHA
_geom_hbond_publ_flag
N2 H2 O8 1_456 0.86 2.31 3.014(4) 139 yes
N2 H2 O3 . 0.86 2.05 2.643(3) 125 yes
C10 H10 O8 1_456 0.93 2.42 3.170(4) 137 yes
C17 H17 O3 1_654 0.93 2.48 3.118(6) 126 yes

loop_
_geom_torsion_atom_site_label_1
_geom_torsion_atom_site_label_2
_geom_torsion_atom_site_label_3
_geom_torsion_atom_site_label_4
_geom_torsion
C10 N1 N2 C11 179.3(3)
C6 C1 C2 C3 0.3(4)
C10 C1 C2 C3 178.6(3)
C1 C2 C3 C4 -1.2(5)
C1 C2 C3 Br1 178.6(2)
C2 C3 C4 C5 1.0(5)
Br1 C3 C4 C5 -178.7(2)
C7 O1 C5 C4 1.8(4)
C7 O1 C5 C6 -177.1(3)
C3 C4 C5 O1 -179.0(3)
C3 C4 C5 C6 0.0(4)
C8 O2 C6 C1 104.9(3)
C8 O2 C6 C5 -79.7(4)
C2 C1 C6 O2 176.1(3)
C10 C1 C6 O2 -2.3(4)
C2 C1 C6 C5 0.6(4)
C10 C1 C6 C5 -177.7(3)
O1 C5 C6 O2 2.8(4)
C4 C5 C6 O2 -176.2(3)
O1 C5 C6 C1 178.2(3)
C4 C5 C6 C1 -0.8(4)
C6 O2 C8 C9 -172.0(3)
N2 N1 C10 C1 179.8(2)
C6 C1 C10 N1 -179.5(3)
C2 C1 C10 N1 2.2(4)
N1 N2 C11 C16 -6.6(4)
N1 N2 C11 C12 173.5(3)
N2 C11 C12 C13 179.1(3)
C16 C11 C12 C13 -0.8(4)
N2 C11 C12 N3 -3.5(5)
C16 C11 C12 N3 176.6(3)
O3 N3 C12 C13 176.5(3)
O4 N3 C12 C13 -2.4(5)
O3 N3 C12 C11 -1.0(5)
O4 N3 C12 C11 -179.9(3)
C11 C12 C13 C14 0.1(5)
N3 C12 C13 C14 -177.4(3)
C12 C13 C14 C15 0.8(5)
C12 C13 C14 N4 -179.8(3)
O6 N4 C14 C13 -174.0(3)
O5 N4 C14 C13 5.4(5)
O6 N4 C14 C15 5.4(5)
O5 N4 C14 C15 -175.2(3)
C13 C14 C15 C16 -0.9(5)
N4 C14 C15 C16 179.7(3)
C14 C15 C16 C11 0.1(5)
N2 C11 C16 C15 -179.2(3)
C12 C11 C16 C15 0.7(4)
C19 N5 C17 O8 -179.4(5)
C18 N5 C17 O8 -5.2(7)
